data_7703814
loop_
_publ_author_name
'Wang, Ting'
'Chen, Yi-Gang'
'Guo, Yao'
'Wang, Fang'
'Song, Qi'
'Jia, Ying-Jie'
'Zhang, Xian-Ming'

_publ_section_title
;
 BaLiTe<sub>2</sub>O<sub>5</sub>X (X = Cl, Br): mixed
 alkali/alkaline-earth metal tellurite halides with
 [Te<sub>2</sub>O<sub>5</sub>]<sub>\\infty </sub> chains.
;
_journal_issue 15
_journal_name_full 'Dalton transactions (Cambridge, England : 2003)'
_journal_page_first 4914
_journal_page_last 4919
_journal_paper_doi 10.1039/d0dt00141d
_journal_volume 49
_journal_year 2020
_chemical_formula_moiety BaLiTe2O5Cl
_chemical_formula_sum 'Ba Cl Li O5 Te2'
_chemical_formula_weight 514.93
_space_group_crystal_system monoclinic
_space_group_IT_number 14
_space_group_name_Hall '-P 2yn'
_space_group_name_H-M_alt 'P 1 21/n 1'
_atom_sites_solution_primary iterative
_audit_creation_date 2019-10-21
_audit_creation_method
;
Olex2 1.2
(compiled 2015.01.26 svn.r3150 for OlexSys, GUI svn.r4998)
;
_audit_update_record
;
2019-11-20 deposited with the CCDC.	2020-03-18 downloaded from the CCDC.
;
_cell_angle_alpha 90
_cell_angle_beta 115.904(4)
_cell_angle_gamma 90
_cell_formula_units_Z 4
_cell_length_a 10.2242(3)
_cell_length_b 7.44722(17)
_cell_length_c 10.3407(3)
_cell_measurement_reflns_used 5702
_cell_measurement_temperature 293(2)
_cell_measurement_theta_max 32.5120
_cell_measurement_theta_min 3.5080
_cell_volume 708.25(4)
_computing_cell_refinement 'CrysAlisPro 1.171.40.53 (Rigaku OD, 2019)'
_computing_data_collection 'CrysAlisPro 1.171.40.53 (Rigaku OD, 2019)'
_computing_data_reduction 'CrysAlisPro 1.171.40.53 (Rigaku OD, 2019)'
_computing_molecular_graphics 'Olex2 (Dolomanov et al., 2009)'
_computing_publication_material 'Olex2 (Dolomanov et al., 2009)'
_computing_structure_refinement 'ShelXL (Sheldrick, 2008)'
_computing_structure_solution
;
Superflip (Palatinus & Chapuis, 2007;Palatinus & van der Lee, 2008;
Palatinus et al., 2012)
;
_diffrn_ambient_temperature 293(2)
_diffrn_detector 'CCD plate'
_diffrn_detector_area_resol_mean 16.0710
_diffrn_detector_type Eos
_diffrn_measured_fraction_theta_full 0.998
_diffrn_measured_fraction_theta_max 1.000
_diffrn_measurement_details
;
List of Runs (angles in degrees, time in seconds):

  # Type    Start    End  Width  t~exp~   \w     \q     \k     \f   Frames
#--------------------------------------------------------------------------
  1  \w    -38.00  39.00   1.00    1.15    --   23.81 -57.00-180.00   77
  2  \w    -43.00  41.00   1.00    1.15    --   23.81 -57.00 -90.00   84
  3  \w     -3.00  91.00   1.00    1.15    --   23.81  77.00-120.00   94
  4  \w    -43.00  41.00   1.00    1.15    --   23.81 -57.00  90.00   84
  5  \w    -92.00   3.00   1.00    1.15    --  -24.13 -77.00 150.00   95
  6  \w    -92.00   1.00   1.00    1.15    --  -24.13 -77.00 -30.00   93
  7  \w    -89.00  -7.00   1.00    1.15    --  -24.13 -57.00  30.00   82
  8  \w    -41.00  45.00   1.00    1.15    --  -24.13  37.00  37.00   86
  9  \w    -83.00 -48.00   1.00    1.15    --  -24.13 134.00 159.56   35
 10  \w    -80.00 -35.00   1.00    1.15    --  -24.13 129.00 -23.52   45
;
_diffrn_measurement_device 'four-circle diffractometer'
_diffrn_measurement_device_type 'Xcalibur, Eos, Gemini'
_diffrn_measurement_method '\w scans'
_diffrn_orient_matrix_type 'CrysAlisPro convention (1999,Acta A55,543-557)'
_diffrn_orient_matrix_UB_11 -0.0154038000
_diffrn_orient_matrix_UB_12 0.0804169000
_diffrn_orient_matrix_UB_13 0.0274709000
_diffrn_orient_matrix_UB_21 0.0458230000
_diffrn_orient_matrix_UB_22 0.0483716000
_diffrn_orient_matrix_UB_23 -0.0229948000
_diffrn_orient_matrix_UB_31 -0.0600689000
_diffrn_orient_matrix_UB_32 0.0162977000
_diffrn_orient_matrix_UB_33 -0.0673151000
_diffrn_radiation_monochromator graphite
_diffrn_radiation_probe x-ray
_diffrn_radiation_type MoK\a
_diffrn_radiation_wavelength 0.710
_diffrn_reflns_av_R_equivalents 0.0395
_diffrn_reflns_av_unetI/netI 0.0251
_diffrn_reflns_Laue_measured_fraction_full 0.998
_diffrn_reflns_Laue_measured_fraction_max 1.000
_diffrn_reflns_limit_h_max 14
_diffrn_reflns_limit_h_min -14
_diffrn_reflns_limit_k_max 10
_diffrn_reflns_limit_k_min -10
_diffrn_reflns_limit_l_max 14
_diffrn_reflns_limit_l_min -14
_diffrn_reflns_number 13557
_diffrn_reflns_point_group_measured_fraction_full 0.998
_diffrn_reflns_point_group_measured_fraction_max 1.000
_diffrn_reflns_theta_full 25.214
_diffrn_reflns_theta_max 30.472
_diffrn_reflns_theta_min 3.501
_diffrn_source 'fine-focus sealed X-ray tube'
_diffrn_source_type 'Enhance (Mo) X-ray Source'
_exptl_absorpt_coefficient_mu 14.014
_exptl_absorpt_correction_T_max 1.00000
_exptl_absorpt_correction_T_min 0.36381
_exptl_absorpt_correction_type multi-scan
_exptl_absorpt_process_details
;
CrysAlisPro 1.171.40.53 (Rigaku Oxford Diffraction, 2019)
Empirical absorption correction using spherical harmonics,
 implemented in SCALE3 ABSPACK scaling algorithm.
;
_exptl_crystal_colour colourless
_exptl_crystal_density_diffrn 4.829
_exptl_crystal_description block
_exptl_crystal_F_000 880
_exptl_crystal_size_max 0.15
_exptl_crystal_size_mid 0.1
_exptl_crystal_size_min 0.04
_refine_diff_density_max 0.843
_refine_diff_density_min -0.770
_refine_diff_density_rms 0.172
_refine_ls_extinction_coef 0.01108(14)
_refine_ls_extinction_expression Fc^*^=kFc[1+0.001xFc^2^\l^3^/sin(2\q)]^-1/4^
_refine_ls_extinction_method SHELXL
_refine_ls_goodness_of_fit_ref 1.120
_refine_ls_hydrogen_treatment undef
_refine_ls_matrix_type full
_refine_ls_number_parameters 92
_refine_ls_number_reflns 2158
_refine_ls_number_restraints 0
_refine_ls_restrained_S_all 1.120
_refine_ls_R_factor_all 0.0207
_refine_ls_R_factor_gt 0.0171
_refine_ls_shift/su_max 0.002
_refine_ls_shift/su_mean 0.000
_refine_ls_structure_factor_coef Fsqd
_refine_ls_weighting_details
;
 w=1/[\s^2^(Fo^2^)+(0.0072P)^2^+0.1914P]
 where P=(Fo^2^+2Fc^2^)/3
;
_refine_ls_weighting_scheme calc
_refine_ls_wR_factor_gt 0.0327
_refine_ls_wR_factor_ref 0.0336
_reflns_Friedel_coverage 0.000
_reflns_number_gt 1959
_reflns_number_total 2158
_reflns_threshold_expression 'I > 2\s(I)'
_cod_data_source_file d0dt00141d2.cif
_cod_data_source_block wtlibateocl
_cod_depositor_comments 'Adding full bibliography for 7703814.cif.'
_cod_original_formula_sum BaLiTe2O5Cl
_cod_database_code 7703814
_shelxl_version_number 2013-2
_chemical_oxdiff_formula 'Li Ba Te O Cl'
_shelx_space_group_comment
;
The symmetry employed for this shelxl refinement is uniquely defined
by the following loop, which should always be used as a source of
symmetry information in preference to the above space-group names.
They are only intended as comments.
;
_reflns_odcompleteness_completeness 99.75
_reflns_odcompleteness_iscentric 1
_reflns_odcompleteness_theta 26.32
_olex2_refinement_description
;
;
_olex2_submission_special_instructions 'No special instructions were received'
_oxdiff_exptl_absorpt_empirical_details
;
Empirical correction (ABSPACK) includes:
- Absorption correction using spherical harmonics
- Frame scaling
;
_oxdiff_exptl_absorpt_empirical_full_max 2.138
_oxdiff_exptl_absorpt_empirical_full_min 0.677

loop_
_space_group_symop_operation_xyz
'x, y, z'
'-x+1/2, y+1/2, -z+1/2'
'-x, -y, -z'
'x-1/2, -y-1/2, z-1/2'

loop_
_atom_site_label
_atom_site_type_symbol
_atom_site_fract_x
_atom_site_fract_y
_atom_site_fract_z
_atom_site_U_iso_or_equiv
_atom_site_adp_type
_atom_site_occupancy
_atom_site_site_symmetry_order
_atom_site_calc_flag
_atom_site_refinement_flags_posn
_atom_site_refinement_flags_adp
_atom_site_refinement_flags_occupancy
_atom_site_disorder_assembly
_atom_site_disorder_group
Te1 Te 0.79643(2) 0.07026(3) 0.45813(2) 0.00952(6) Uani 1 1 d . . . . .
Ba1 Ba 0.91783(2) 0.25200(2) 0.83699(2) 0.01294(5) Uani 1 1 d . . . . .
Cl1 Cl 1.11804(9) 0.31608(12) 0.62538(9) 0.02250(18) Uani 1 1 d . . . . .
O5 O 0.9506(2) 0.1115(3) 1.0908(2) 0.0125(4) Uani 1 1 d . . . . .
O4 O 0.6560(2) 0.1160(3) 0.7931(2) 0.0129(4) Uani 1 1 d . . . . .
O1 O 0.6140(2) -0.0413(3) 0.4048(2) 0.0133(4) Uani 1 1 d . . . . .
O3 O 0.7361(2) 0.2764(3) 0.5127(2) 0.0155(5) Uani 1 1 d . . . . .
O2 O 0.8794(2) -0.0287(3) 0.6440(2) 0.0173(5) Uani 1 1 d . . . . .
Li1 Li 0.7549(6) 0.5231(7) 0.5044(6) 0.0155(12) Uani 1 1 d . . . . .
Te2 Te 0.98724(2) 0.25360(2) 1.24975(2) 0.00861(5) Uani 1 1 d . . . . .

loop_
_atom_site_aniso_label
_atom_site_aniso_U_11
_atom_site_aniso_U_22
_atom_site_aniso_U_33
_atom_site_aniso_U_23
_atom_site_aniso_U_13
_atom_site_aniso_U_12
Te1 0.00898(9) 0.00873(9) 0.01023(10) 0.00087(7) 0.00363(7) 0.00043(7)
Ba1 0.01284(10) 0.01264(10) 0.01230(10) -0.00028(7) 0.00452(7) -0.00300(7)
Cl1 0.0207(4) 0.0250(4) 0.0206(4) -0.0027(3) 0.0080(3) 0.0009(3)
O5 0.0153(11) 0.0119(10) 0.0088(10) -0.0038(8) 0.0041(8) -0.0041(9)
O4 0.0088(10) 0.0133(10) 0.0158(11) 0.0021(9) 0.0048(8) 0.0035(8)
O1 0.0089(10) 0.0137(10) 0.0169(11) -0.0054(9) 0.0051(9) -0.0048(8)
O3 0.0164(11) 0.0103(10) 0.0196(12) 0.0001(9) 0.0078(10) 0.0019(9)
O2 0.0224(12) 0.0140(11) 0.0104(11) 0.0028(9) 0.0023(9) 0.0059(9)
Li1 0.020(3) 0.010(2) 0.013(3) -0.003(2) 0.004(2) 0.001(2)
Te2 0.00817(9) 0.00921(9) 0.00830(10) -0.00065(7) 0.00345(7) -0.00105(7)

loop_
_atom_type_symbol
_atom_type_description
_atom_type_scat_dispersion_real
_atom_type_scat_dispersion_imag
_atom_type_scat_source
Ba Ba -0.3244 2.2819 'International Tables Vol C Tables 4.2.6.8 and 6.1.1.4'
Cl Cl 0.1484 0.1585 'International Tables Vol C Tables 4.2.6.8 and 6.1.1.4'
Li Li -0.0003 0.0001 'International Tables Vol C Tables 4.2.6.8 and 6.1.1.4'
O O 0.0106 0.0060 'International Tables Vol C Tables 4.2.6.8 and 6.1.1.4'
Te Te -0.5308 1.6751 'International Tables Vol C Tables 4.2.6.8 and 6.1.1.4'

loop_
_geom_angle_atom_site_label_1
_geom_angle_atom_site_label_2
_geom_angle_atom_site_label_3
_geom_angle
_geom_angle_site_symmetry_1
_geom_angle_site_symmetry_3
_geom_angle_publ_flag
Ba1 Te1 Ba1 92.475(7) 4_565 . ?
O1 Te1 Ba1 107.06(7) . . ?
O1 Te1 Ba1 46.77(6) . 4_565 ?
O3 Te1 Ba1 50.98(7) . 4_565 ?
O3 Te1 Ba1 52.22(7) . . ?
O3 Te1 O1 92.09(10) . . ?
O3 Te1 O2 94.36(10) . . ?
O2 Te1 Ba1 114.76(7) . 4_565 ?
O2 Te1 Ba1 44.59(7) . . ?
O2 Te1 O1 94.19(10) . . ?
Cl1 Ba1 Li1 60.66(9) . . ?
O5 Ba1 Cl1 87.61(5) 3_757 . ?
O5 Ba1 Cl1 140.67(5) . . ?
O5 Ba1 O5 63.47(8) . 3_757 ?
O5 Ba1 O4 133.67(6) . 2_656 ?
O5 Ba1 O4 73.29(6) . . ?
O5 Ba1 O4 160.46(6) 3_757 2_656 ?
O5 Ba1 O1 52.78(6) . 2_656 ?
O5 Ba1 O1 106.36(6) . 4_666 ?
O5 Ba1 O1 115.23(6) 3_757 2_656 ?
O5 Ba1 O3 147.97(6) . . ?
O5 Ba1 O3 74.95(6) . 4_666 ?
O5 Ba1 O3 108.81(6) 3_757 . ?
O5 Ba1 O2 108.80(6) . . ?
O5 Ba1 Li1 72.02(11) 3_757 2_646 ?
O5 Ba1 Li1 134.59(10) 3_757 . ?
O5 Ba1 Li1 36.66(10) . 2_646 ?
O5 Ba1 Li1 158.05(10) . . ?
O4 Ba1 Cl1 136.55(5) . . ?
O4 Ba1 Cl1 72.86(5) 2_656 . ?
O4 Ba1 O5 90.43(6) . 3_757 ?
O4 Ba1 O4 103.19(4) . 2_656 ?
O4 Ba1 O1 150.72(6) . 4_666 ?
O4 Ba1 O1 82.37(6) . 2_656 ?
O4 Ba1 O1 80.89(6) 2_656 2_656 ?
O4 Ba1 O3 75.83(6) . . ?
O4 Ba1 O3 62.33(6) 2_656 . ?
O4 Ba1 O3 144.78(6) . 4_666 ?
O4 Ba1 O2 77.31(7) . . ?
O4 Ba1 Li1 32.78(9) 2_656 . ?
O4 Ba1 Li1 126.93(10) 2_656 2_646 ?
O4 Ba1 Li1 92.16(10) . . ?
O4 Ba1 Li1 36.75(10) . 2_646 ?
O1 Ba1 Cl1 61.35(5) 4_666 . ?
O1 Ba1 Cl1 136.61(4) 2_656 . ?
O1 Ba1 O5 116.09(6) 4_666 3_757 ?
O1 Ba1 O4 55.06(6) 4_666 2_656 ?
O1 Ba1 O1 75.33(7) 4_666 2_656 ?
O1 Ba1 O3 104.69(6) 4_666 . ?
O1 Ba1 O3 55.23(6) 4_666 4_666 ?
O1 Ba1 Li1 64.64(10) 2_656 2_646 ?
O1 Ba1 Li1 110.04(9) 2_656 . ?
O1 Ba1 Li1 78.23(10) 4_666 . ?
O1 Ba1 Li1 137.51(10) 4_666 2_646 ?
O3 Ba1 Cl1 63.96(5) . . ?
O3 Ba1 Cl1 67.69(5) 4_666 . ?
O3 Ba1 O5 61.62(6) 4_666 3_757 ?
O3 Ba1 O4 109.65(6) 4_666 2_656 ?
O3 Ba1 O1 130.57(6) . 2_656 ?
O3 Ba1 O1 90.44(6) 4_666 2_656 ?
O3 Ba1 O3 131.10(8) 4_666 . ?
O3 Ba1 Li1 29.95(9) . . ?
O3 Ba1 Li1 109.64(10) 4_666 2_646 ?
O3 Ba1 Li1 122.50(10) 4_666 . ?
O3 Ba1 Li1 111.74(10) . 2_646 ?
O2 Ba1 Cl1 66.90(5) . . ?
O2 Ba1 O5 53.49(6) . 3_757 ?
O2 Ba1 O4 115.46(6) . 2_656 ?
O2 Ba1 O1 127.76(7) . 4_666 ?
O2 Ba1 O1 156.29(6) . 2_656 ?
O2 Ba1 O3 55.34(6) . . ?
O2 Ba1 O3 99.12(6) . 4_666 ?
O2 Ba1 Li1 83.03(9) . . ?
O2 Ba1 Li1 91.67(11) . 2_646 ?
Li1 Ba1 Cl1 156.90(10) 2_646 . ?
Li1 Ba1 Li1 127.80(7) 2_646 . ?
Li1 Cl1 Ba1 159.41(13) 3_766 . ?
Ba1 O5 Ba1 116.53(8) . 3_757 ?
Li1 O5 Ba1 94.99(17) 2_646 3_757 ?
Li1 O5 Ba1 89.51(17) 2_646 . ?
Te2 O5 Ba1 122.08(10) . . ?
Te2 O5 Ba1 113.86(9) . 3_757 ?
Te2 O5 Li1 112.8(2) . 2_646 ?
Ba1 O4 Ba1 116.98(7) . 2_646 ?
Li1 O4 Ba1 89.37(18) 2_646 . ?
Li1 O4 Ba1 93.87(17) 2_646 2_646 ?
Te2 O4 Ba1 126.24(10) 4_565 . ?
Te2 O4 Ba1 110.03(9) 4_565 2_646 ?
Te2 O4 Li1 112.5(2) 4_565 2_646 ?
Te1 O1 Ba1 103.94(9) . 4_565 ?
Te1 O1 Ba1 114.35(9) . 2_646 ?
Te1 O1 Te2 129.04(11) . 2_646 ?
Ba1 O1 Ba1 104.67(7) 4_565 2_646 ?
Te2 O1 Ba1 107.64(8) 2_646 4_565 ?
Te2 O1 Ba1 95.03(7) 2_646 2_646 ?
Te1 O3 Ba1 100.29(9) . 4_565 ?
Te1 O3 Ba1 99.40(8) . . ?
Te1 O3 Li1 139.5(2) . . ?
Ba1 O3 Ba1 130.46(8) 4_565 . ?
Li1 O3 Ba1 98.68(19) . 4_565 ?
Li1 O3 Ba1 94.83(18) . . ?
Te1 O2 Ba1 107.26(9) . . ?
Te1 O2 Te2 137.31(12) . 3_757 ?
Te2 O2 Ba1 111.09(8) 3_757 . ?
Ba1 Li1 Ba1 94.67(13) . 4_565 ?
Ba1 Li1 Ba1 85.91(13) 2_656 4_565 ?
Ba1 Li1 Ba1 86.69(13) 2_656 . ?
Cl1 Li1 Ba1 121.27(19) 3_766 2_656 ?
Cl1 Li1 Ba1 126.67(18) 3_766 4_565 ?
Cl1 Li1 Ba1 128.52(19) 3_766 . ?
Cl1 Li1 Te2 72.81(13) 3_766 2_656 ?
Cl1 Li1 Te2 75.03(14) 3_766 3_767 ?
O5 Li1 Ba1 53.83(15) 2_656 2_656 ?
O5 Li1 Ba1 52.61(14) 2_656 4_565 ?
O5 Li1 Ba1 125.9(2) 2_656 . ?
O5 Li1 Cl1 104.7(2) 2_656 3_766 ?
O5 Li1 O4 107.5(3) 2_656 2_656 ?
O5 Li1 Te2 32.11(11) 2_656 2_656 ?
O5 Li1 Te2 122.8(2) 2_656 3_767 ?
O4 Li1 Ba1 125.5(2) 2_656 4_565 ?
O4 Li1 Ba1 53.34(14) 2_656 . ?
O4 Li1 Ba1 53.88(15) 2_656 2_656 ?
O4 Li1 Cl1 106.6(2) 2_656 3_766 ?
O4 Li1 Te2 32.26(11) 2_656 3_767 ?
O4 Li1 Te2 120.4(2) 2_656 2_656 ?
O3 Li1 Ba1 113.2(3) . 2_656 ?
O3 Li1 Ba1 55.22(15) . . ?
O3 Li1 Ba1 51.85(15) . 4_565 ?
O3 Li1 Cl1 125.4(3) . 3_766 ?
O3 Li1 O5 103.9(3) . 2_656 ?
O3 Li1 O4 107.6(3) . 2_656 ?
O3 Li1 Te2 122.9(2) . 3_767 ?
O3 Li1 Te2 120.6(2) . 2_656 ?
Te2 Li1 Ba1 157.78(19) 3_767 4_565 ?
Te2 Li1 Ba1 75.27(12) 2_656 2_656 ?
Te2 Li1 Ba1 157.9(2) 2_656 . ?
Te2 Li1 Ba1 71.77(10) 2_656 4_565 ?
Te2 Li1 Ba1 77.02(12) 3_767 2_656 ?
Te2 Li1 Ba1 70.50(10) 3_767 . ?
Te2 Li1 Te2 116.35(16) 2_656 3_767 ?
Ba1 Te2 Ba1 73.264(5) 3_767 . ?
O5 Te2 Ba1 107.56(7) . 3_767 ?
O5 Te2 Ba1 34.90(7) . . ?
O5 Te2 O4 108.67(10) . 4_666 ?
O5 Te2 O1 84.27(9) . 2_656 ?
O5 Te2 O2 81.05(9) . 3_757 ?
O5 Te2 Li1 140.97(13) . 3_767 ?
O5 Te2 Li1 35.12(13) . 2_646 ?
O4 Te2 Ba1 44.18(7) 4_666 3_767 ?
O4 Te2 Ba1 88.40(7) 4_666 . ?
O4 Te2 O1 84.34(9) 4_666 2_656 ?
O4 Te2 O2 88.23(9) 4_666 3_757 ?
O4 Te2 Li1 141.33(13) 4_666 2_646 ?
O4 Te2 Li1 35.25(13) 4_666 3_767 ?
O1 Te2 Ba1 53.12(6) 2_656 . ?
O1 Te2 Ba1 42.03(6) 2_656 3_767 ?
O1 Te2 O2 160.48(9) 2_656 3_757 ?
O1 Te2 Li1 79.66(11) 2_656 2_646 ?
O1 Te2 Li1 100.65(12) 2_656 3_767 ?
O2 Te2 Ba1 108.76(6) 3_757 . ?
O2 Te2 Ba1 132.29(6) 3_757 3_767 ?
O2 Te2 Li1 95.32(12) 3_757 2_646 ?
O2 Te2 Li1 83.12(11) 3_757 3_767 ?
Li1 Te2 Ba1 60.42(10) 3_767 3_767 ?
Li1 Te2 Ba1 53.99(10) 2_646 . ?
Li1 Te2 Ba1 123.12(11) 3_767 . ?
Li1 Te2 Ba1 118.93(10) 2_646 3_767 ?
Li1 Te2 Li1 176.1(2) 2_646 3_767 ?

loop_
_geom_bond_atom_site_label_1
_geom_bond_atom_site_label_2
_geom_bond_distance
_geom_bond_site_symmetry_2
_geom_bond_publ_flag
Te1 Ba1 3.7508(3) 4_565 ?
Te1 Ba1 3.8042(3) . ?
Te1 O1 1.891(2) . ?
Te1 O3 1.833(2) . ?
Te1 O2 1.879(2) . ?
Ba1 Cl1 3.6222(10) . ?
Ba1 O5 2.969(2) 3_757 ?
Ba1 O5 2.707(2) . ?
Ba1 O4 2.709(2) . ?
Ba1 O4 2.973(2) 2_656 ?
Ba1 O1 2.816(2) 4_666 ?
Ba1 O1 3.219(2) 2_656 ?
Ba1 O3 2.962(2) 4_666 ?
Ba1 O3 3.048(2) . ?
Ba1 O2 2.797(2) . ?
Ba1 Li1 3.354(6) 2_646 ?
Ba1 Li1 3.698(5) . ?
Cl1 Li1 2.539(6) 3_766 ?
O5 Ba1 2.969(2) 3_757 ?
O5 Li1 2.002(6) 2_646 ?
O5 Te2 1.850(2) . ?
O4 Ba1 2.973(2) 2_646 ?
O4 Li1 2.007(6) 2_646 ?
O4 Te2 1.856(2) 4_565 ?
O1 Ba1 2.816(2) 4_565 ?
O1 Ba1 3.219(2) 2_646 ?
O1 Te2 2.124(2) 2_646 ?
O3 Ba1 2.962(2) 4_565 ?
O3 Li1 1.853(6) . ?
O2 Te2 2.136(2) 3_757 ?
Li1 Ba1 3.723(5) 4_565 ?
Li1 Ba1 3.354(6) 2_656 ?
Li1 Cl1 2.539(6) 3_766 ?
Li1 O5 2.002(6) 2_656 ?
Li1 O4 2.007(6) 2_656 ?
Li1 Te2 3.213(5) 3_767 ?
Li1 Te2 3.209(5) 2_656 ?
Te2 Ba1 4.0079(3) 3_767 ?
Te2 O4 1.856(2) 4_666 ?
Te2 O1 2.124(2) 2_656 ?
Te2 O2 2.136(2) 3_757 ?
Te2 Li1 3.213(5) 3_767 ?
Te2 Li1 3.209(5) 2_646 ?
